data_9017604
loop_
_publ_author_name
'Ondrus, P.'
'Skala, R.'
'Plasil, J.'
'Sejkora, J.'
'Veselovsky, F.'
'Cejka, J.'
'Kallistova, A.'
'Hlousek, J.'
'Fejfarova, K.'
'Skoda, R.'
'Dusek, M.'
'Gabasova, A.'
'Machovic, V.'
'Lapcak, L.'

_publ_section_title
;
 Svenekite, Ca[AsO2(OH)2]2. a new mineral from Jachymov, Czech Republic
;
_journal_name_full 'Mineralogical Magazine'
_journal_page_first 2711
_journal_page_last 2724
_journal_volume 77
_journal_year 2013
_chemical_compound_source 'Jachymov, Czech Republic'
_chemical_formula_sum 'As2 Ca H4 O8'
_chemical_name_mineral Svenekite
_space_group_IT_number 2
_space_group_name_Hall '-P 1'
_space_group_name_H-M_alt 'P -1'
_symmetry_space_group_name_H-M 'P -1'
_cell_angle_alpha 92.605
_cell_angle_beta 109.9002
_cell_angle_gamma 109.9017
_cell_length_a 8.5606
_cell_length_b 7.6926
_cell_length_c 5.7206
_cell_formula_units_Z 2
_cell_volume 327.479
_database_code_amcsd 0019984
_exptl_crystal_density_diffrn 3.265
_cod_data_source_file inputs/fixed/downloads/18/18510.cif
_cod_data_source_block 18510
_cod_original_formula_sum 'Ca As2 O8 H4'
_cod_database_code 9017604

loop_
_space_group_symop_operation_xyz
x,y,z
-x,-y,-z

loop_
_atom_site_aniso_label
_atom_site_aniso_U_11
_atom_site_aniso_U_22
_atom_site_aniso_U_33
_atom_site_aniso_U_12
_atom_site_aniso_U_13
_atom_site_aniso_U_23
Ca 0.01190 0.01500 0.01050 0.00220 0.00410 0.00440
As1 0.00910 0.01360 0.01030 0.00190 0.00450 0.00210
As2 0.01080 0.01290 0.01260 0.00090 0.00460 0.00400
O1 0.01100 0.01500 0.01700 0.00300 0.00800 0.00000
O2 0.02000 0.02040 0.01780 -0.00420 0.01050 0.00090
O3 0.01490 0.03510 0.01680 0.00610 0.00760 0.01200
O4 0.01430 0.01590 0.01130 0.00490 0.00370 0.00150
O5 0.01970 0.01120 0.01240 -0.00100 0.00010 0.00370
O6 0.01550 0.01510 0.01530 0.00060 0.00820 0.00670
O7 0.01720 0.02320 0.01570 0.00510 0.00000 0.00680
O8 0.01170 0.02270 0.01990 -0.00420 0.00880 0.00290

loop_
_atom_site_label
_atom_site_fract_x
_atom_site_fract_y
_atom_site_fract_z
_atom_site_U_iso_or_equiv
Ca 0.08168 0.18648 0.31266 0.01270
As1 0.34172 0.23993 0.98495 0.01135
As2 -0.18668 0.23399 0.66951 0.01220
O1 -0.17440 -0.06180 -0.00280 0.01490
O2 0.37710 0.40010 0.23620 0.02070
O3 0.54160 0.20790 0.07500 0.02110
O4 0.31160 0.32520 0.72130 0.01520
O5 -0.04570 0.32920 -0.03040 0.01680
O6 -0.12540 0.09350 0.52440 0.01440
O7 -0.16910 0.43390 0.53440 0.02060
O8 -0.39740 0.14120 0.65880 0.01860
H2 -0.22900 0.41000 0.43100 0.02480
H3 0.44900 0.46300 0.25300 0.02480
H5 0.55900 0.20200 0.98300 0.02530
H7 0.00000 0.50000 0.00000 0.02020
H8 0.50000 0.00000 0.50000 0.02230

loop_
_cod_related_entry_id
_cod_related_entry_database
_cod_related_entry_code
1 AMCSD 0019984
